data_4126221
loop_
_publ_author_name
'Oburn, Shalisa M.'
'Swenson, Dale C.'
'Mariappan, S. V. Santhana'
'MacGillivray, Leonard R.'

_publ_section_title
;
 Supramolecular Construction of an Aldehyde-Cyclobutane via the Solid
 State: Combining Reversible Imine Formation and Metal-Organic
 Self-Assembly.
;
_journal_name_full 'Journal of the American Chemical Society'
_journal_paper_doi 10.1021/jacs.7b04420
_journal_year 2017
_chemical_formula_moiety 'C22 H28 O4'
_chemical_formula_sum 'C22 H28 O4'
_chemical_formula_weight 356.44
_chemical_name_systematic (2,4-bis(dimethoxymethyl)cyclobutane-1,3-diyl)dibenzene
_space_group_crystal_system monoclinic
_space_group_IT_number 14
_space_group_name_Hall '-P 2ybc'
_space_group_name_H-M_alt 'P 1 21/c 1'
_symmetry_space_group_name_Hall '-P 2ybc'
_symmetry_space_group_name_H-M 'P 1 21/c 1'
_atom_sites_solution_hydrogens geom
_atom_sites_solution_primary dual
_audit_creation_date 2017-02-17
_audit_creation_method
;
Olex2 1.2
(compiled 2017.01.04 svn.r3372 for OlexSys, GUI svn.r5292)
;
_cell_angle_alpha 90
_cell_angle_beta 104.214(5)
_cell_angle_gamma 90
_cell_formula_units_Z 2
_cell_length_a 9.9381(10)
_cell_length_b 6.3564(6)
_cell_length_c 15.9611(16)
_cell_measurement_reflns_used 26140
_cell_measurement_temperature 190
_cell_measurement_theta_max 27.94
_cell_measurement_theta_min 2.63
_cell_volume 977.40(17)
_computing_molecular_graphics 'Olex2 (Dolomanov et al., 2009)'
_computing_publication_material 'Olex2 (Dolomanov et al., 2009)'
_computing_structure_refinement 'ShelXL (Sheldrick, 2015)'
_computing_structure_solution 'ShelXT (Sheldrick, 2015)'
_diffrn_ambient_temperature 190.15
_diffrn_measured_fraction_theta_full 0.999
_diffrn_measured_fraction_theta_max 0.995
_diffrn_measurement_device_type 'Bruker Nonius APEX II Kappa'
_diffrn_measurement_method 'CCD phi and omega scans'
_diffrn_radiation_type MoK\a
_diffrn_radiation_wavelength 0.71073
_diffrn_reflns_av_R_equivalents 0.0302
_diffrn_reflns_av_unetI/netI 0.0144
_diffrn_reflns_Laue_measured_fraction_full 0.999
_diffrn_reflns_Laue_measured_fraction_max 0.995
_diffrn_reflns_limit_h_max 13
_diffrn_reflns_limit_h_min -13
_diffrn_reflns_limit_k_max 8
_diffrn_reflns_limit_k_min -8
_diffrn_reflns_limit_l_max 21
_diffrn_reflns_limit_l_min -21
_diffrn_reflns_number 24777
_diffrn_reflns_point_group_measured_fraction_full 0.999
_diffrn_reflns_point_group_measured_fraction_max 0.995
_diffrn_reflns_theta_full 25.242
_diffrn_reflns_theta_max 27.960
_diffrn_reflns_theta_min 2.944
_exptl_absorpt_coefficient_mu 0.082
_exptl_absorpt_correction_T_max 0.7456
_exptl_absorpt_correction_T_min 0.7257
_exptl_absorpt_correction_type multi-scan
_exptl_absorpt_process_details
'SADABS-2014/5 (Bruker,2014/5) was used for absorption correction. wR2(int) was 0.0459 before and 0.0424 after correction. The Ratio of minimum to maximum transmission is 0.9733. The \l/2 correction factor is 0.00150.'
_exptl_crystal_colour colourless
_exptl_crystal_colour_primary colourless
_exptl_crystal_density_diffrn 1.211
_exptl_crystal_description prism
_exptl_crystal_F_000 384
_exptl_crystal_recrystallization_method methanol
_exptl_crystal_size_max 0.4
_exptl_crystal_size_mid 0.39
_exptl_crystal_size_min 0.36
_exptl_transmission_factor_max 0.7456
_exptl_transmission_factor_min 0.7257
_refine_diff_density_max 0.271
_refine_diff_density_min -0.185
_refine_diff_density_rms 0.036
_refine_ls_extinction_coef 0.057(5)
_refine_ls_extinction_expression Fc^*^=kFc[1+0.001xFc^2^\l^3^/sin(2\q)]^-1/4^
_refine_ls_extinction_method 'SHELXL-2016/6 (Sheldrick 2016)'
_refine_ls_goodness_of_fit_ref 1.086
_refine_ls_hydrogen_treatment constr
_refine_ls_matrix_type full
_refine_ls_number_parameters 121
_refine_ls_number_reflns 2347
_refine_ls_number_restraints 0
_refine_ls_restrained_S_all 1.086
_refine_ls_R_factor_all 0.0455
_refine_ls_R_factor_gt 0.0384
_refine_ls_shift/su_max 0.000
_refine_ls_shift/su_mean 0.000
_refine_ls_structure_factor_coef Fsqd
_refine_ls_weighting_details 'w=1/[\s^2^(Fo^2^)+(0.0480P)^2^+0.2570P] where P=(Fo^2^+2Fc^2^)/3'
_refine_ls_weighting_scheme calc
_refine_ls_wR_factor_gt 0.0994
_refine_ls_wR_factor_ref 0.1056
_reflns_Friedel_coverage 0.000
_reflns_number_gt 2013
_reflns_number_total 2347
_reflns_threshold_expression 'I > 2\s(I)'
_cod_data_source_file ja7b04420_si_002.cif
_cod_data_source_block alpha-trux-ald
_cod_database_code 4126221
_shelx_shelxl_version_number 2016/6
_shelx_space_group_comment
;
The symmetry employed for this shelxl refinement is uniquely defined
by the following loop, which should always be used as a source of
symmetry information in preference to the above space-group names.
They are only intended as comments.
;
_shelx_estimated_absorpt_t_max 0.971
_shelx_estimated_absorpt_t_min 0.968
_olex2_refinement_description
;
1. Fixed Uiso
 At 1.2 times of:
  All C(H) groups
 At 1.5 times of:
  All C(H,H,H) groups
2.a Ternary CH refined with riding coordinates:
 C8(H8), C7(H7), C9(H9)
2.b Aromatic/amide H refined with riding coordinates:
 C1(H1), C5(H5), C2(H2), C4(H4), C3(H3)
2.c Idealised Me refined as rotating group:
 C13(H13A,H13B,H13C), C11(H11A,H11B,H11C)
;
_olex2_submission_special_instructions 'No special instructions were received'

loop_
_space_group_symop_operation_xyz
'x, y, z'
'-x, y+1/2, -z+1/2'
'-x, -y, -z'
'x, -y-1/2, z-1/2'

loop_
_atom_site_label
_atom_site_type_symbol
_atom_site_fract_x
_atom_site_fract_y
_atom_site_fract_z
_atom_site_U_iso_or_equiv
_atom_site_adp_type
_atom_site_occupancy
_atom_site_site_symmetry_order
_atom_site_calc_flag
_atom_site_refinement_flags_posn
O10 O 0.30222(8) 0.73165(13) 0.60946(5) 0.0334(2) Uani 1 1 d .
O12 O 0.51940(8) 0.89518(13) 0.63493(5) 0.0341(2) Uani 1 1 d .
C8 C 0.47465(10) 0.55614(15) 0.55945(6) 0.0229(2) Uani 1 1 d .
H8 H 0.488295 0.462637 0.611247 0.027 Uiso 1 1 calc R
C7 C 0.60745(10) 0.56155(15) 0.52430(6) 0.0230(2) Uani 1 1 d .
H7 H 0.627311 0.709422 0.509624 0.028 Uiso 1 1 calc R
C6 C 0.73803(10) 0.46087(17) 0.57753(6) 0.0252(2) Uani 1 1 d .
C9 C 0.42032(11) 0.76945(16) 0.57762(7) 0.0269(2) Uani 1 1 d .
H9 H 0.389927 0.846551 0.521534 0.032 Uiso 1 1 calc R
C1 C 0.86781(11) 0.53733(19) 0.57380(8) 0.0334(3) Uani 1 1 d .
H1 H 0.873527 0.657503 0.539461 0.040 Uiso 1 1 calc R
C5 C 0.73395(12) 0.28498(19) 0.62883(8) 0.0333(3) Uani 1 1 d .
H5 H 0.646782 0.229582 0.632464 0.040 Uiso 1 1 calc R
C2 C 0.98907(12) 0.4405(2) 0.61956(8) 0.0416(3) Uani 1 1 d .
H2 H 1.076634 0.493831 0.615683 0.050 Uiso 1 1 calc R
C4 C 0.85530(13) 0.1893(2) 0.67476(8) 0.0415(3) Uani 1 1 d .
H4 H 0.850445 0.069211 0.709320 0.050 Uiso 1 1 calc R
C3 C 0.98292(13) 0.2677(2) 0.67047(8) 0.0418(3) Uani 1 1 d .
H3 H 1.065869 0.202922 0.702405 0.050 Uiso 1 1 calc R
C13 C 0.57977(14) 0.8014(2) 0.71682(8) 0.0418(3) Uani 1 1 d .
H13A H 0.639800 0.684395 0.709070 0.063 Uiso 1 1 calc GR
H13B H 0.506033 0.748675 0.742272 0.063 Uiso 1 1 calc GR
H13C H 0.634898 0.906667 0.755317 0.063 Uiso 1 1 calc GR
C11 C 0.21350(14) 0.9100(2) 0.60218(11) 0.0514(4) Uani 1 1 d .
H11A H 0.173375 0.940918 0.540983 0.077 Uiso 1 1 calc GR
H11B H 0.267198 1.031577 0.629775 0.077 Uiso 1 1 calc GR
H11C H 0.138855 0.880352 0.630768 0.077 Uiso 1 1 calc GR

loop_
_atom_site_aniso_label
_atom_site_aniso_U_11
_atom_site_aniso_U_22
_atom_site_aniso_U_33
_atom_site_aniso_U_23
_atom_site_aniso_U_13
_atom_site_aniso_U_12
O10 0.0291(4) 0.0314(4) 0.0426(5) -0.0054(3) 0.0144(3) 0.0017(3)
O12 0.0362(4) 0.0286(4) 0.0367(4) -0.0066(3) 0.0073(3) -0.0057(3)
C8 0.0246(5) 0.0218(5) 0.0232(5) 0.0020(4) 0.0074(4) -0.0004(4)
C7 0.0250(5) 0.0194(4) 0.0258(5) 0.0016(4) 0.0083(4) -0.0023(4)
C6 0.0239(5) 0.0264(5) 0.0253(5) -0.0033(4) 0.0060(4) -0.0019(4)
C9 0.0278(5) 0.0245(5) 0.0288(5) -0.0017(4) 0.0078(4) -0.0005(4)
C1 0.0288(5) 0.0371(6) 0.0353(6) -0.0041(5) 0.0099(4) -0.0073(5)
C5 0.0274(5) 0.0344(6) 0.0373(6) 0.0073(5) 0.0065(4) 0.0006(4)
C2 0.0237(5) 0.0552(8) 0.0453(7) -0.0136(6) 0.0075(5) -0.0052(5)
C4 0.0401(7) 0.0413(7) 0.0397(6) 0.0080(5) 0.0031(5) 0.0083(5)
C3 0.0300(6) 0.0502(8) 0.0398(6) -0.0106(6) -0.0016(5) 0.0107(5)
C13 0.0446(7) 0.0438(7) 0.0333(6) -0.0107(5) 0.0027(5) -0.0014(6)
C11 0.0388(7) 0.0399(7) 0.0782(10) -0.0128(7) 0.0198(7) 0.0091(6)

loop_
_atom_type_symbol
_atom_type_description
_atom_type_scat_dispersion_real
_atom_type_scat_dispersion_imag
_atom_type_scat_source
C C 0.0033 0.0016 'International Tables Vol C Tables 4.2.6.8 and 6.1.1.4'
H H 0.0000 0.0000 'International Tables Vol C Tables 4.2.6.8 and 6.1.1.4'
O O 0.0106 0.0060 'International Tables Vol C Tables 4.2.6.8 and 6.1.1.4'

loop_
_geom_angle_atom_site_label_1
_geom_angle_atom_site_label_2
_geom_angle_atom_site_label_3
_geom_angle
_geom_angle_site_symmetry_1
_geom_angle_site_symmetry_3
C9 O10 C11 112.88(10) . .
C9 O12 C13 115.16(9) . .
C7 C8 H8 110.9 . .
C7 C8 H8 110.9 3_666 .
C7 C8 C7 90.74(7) . 3_666
C9 C8 H8 110.9 . .
C9 C8 C7 115.05(8) . .
C9 C8 C7 116.97(8) . 3_666
C8 C7 C8 89.26(7) . 3_666
C8 C7 H7 109.8 3_666 .
C8 C7 H7 109.8 . .
C6 C7 C8 118.15(8) . 3_666
C6 C7 C8 118.43(8) . .
C6 C7 H7 109.8 . .
C1 C6 C7 120.36(10) . .
C5 C6 C7 121.79(9) . .
C5 C6 C1 117.79(10) . .
O10 C9 O12 111.84(8) . .
O10 C9 C8 106.51(8) . .
O10 C9 H9 108.1 . .
O12 C9 C8 113.92(8) . .
O12 C9 H9 108.1 . .
C8 C9 H9 108.1 . .
C6 C1 H1 119.5 . .
C2 C1 C6 121.02(12) . .
C2 C1 H1 119.5 . .
C6 C5 H5 119.5 . .
C4 C5 C6 121.02(11) . .
C4 C5 H5 119.5 . .
C1 C2 H2 119.8 . .
C3 C2 C1 120.33(11) . .
C3 C2 H2 119.8 . .
C5 C4 H4 119.8 . .
C3 C4 C5 120.36(12) . .
C3 C4 H4 119.8 . .
C2 C3 C4 119.47(11) . .
C2 C3 H3 120.3 . .
C4 C3 H3 120.3 . .
O12 C13 H13A 109.5 . .
O12 C13 H13B 109.5 . .
O12 C13 H13C 109.5 . .
H13A C13 H13B 109.5 . .
H13A C13 H13C 109.5 . .
H13B C13 H13C 109.5 . .
O10 C11 H11A 109.5 . .
O10 C11 H11B 109.5 . .
O10 C11 H11C 109.5 . .
H11A C11 H11B 109.5 . .
H11A C11 H11C 109.5 . .
H11B C11 H11C 109.5 . .

loop_
_geom_bond_atom_site_label_1
_geom_bond_atom_site_label_2
_geom_bond_distance
_geom_bond_site_symmetry_2
O10 C9 1.4093(12) .
O10 C11 1.4234(15) .
O12 C9 1.4152(13) .
O12 C13 1.4278(15) .
C8 H8 1.0000 .
C8 C7 1.5561(13) .
C8 C7 1.5738(14) 3_666
C8 C9 1.5135(14) .
C7 H7 1.0000 .
C7 C6 1.5080(14) .
C6 C1 1.3932(14) .
C6 C5 1.3922(15) .
C9 H9 1.0000 .
C1 H1 0.9500 .
C1 C2 1.3901(17) .
C5 H5 0.9500 .
C5 C4 1.3883(16) .
C2 H2 0.9500 .
C2 C3 1.377(2) .
C4 H4 0.9500 .
C4 C3 1.3799(19) .
C3 H3 0.9500 .
C13 H13A 0.9800 .
C13 H13B 0.9800 .
C13 H13C 0.9800 .
C11 H11A 0.9800 .
C11 H11B 0.9800 .
C11 H11C 0.9800 .

loop_
_geom_torsion_atom_site_label_1
_geom_torsion_atom_site_label_2
_geom_torsion_atom_site_label_3
_geom_torsion_atom_site_label_4
_geom_torsion
_geom_torsion_site_symmetry_1
_geom_torsion_site_symmetry_4
C8 C7 C6 C1 103.95(11) 3_666 .
C8 C7 C6 C1 -150.20(10) . .
C8 C7 C6 C5 32.49(14) . .
C8 C7 C6 C5 -73.36(13) 3_666 .
C7 C8 C7 C8 0.002(1) 3_666 3_666
C7 C8 C7 C6 -121.98(10) 3_666 .
C7 C8 C9 O10 75.93(11) 3_666 .
C7 C8 C9 O10 -179.36(8) . .
C7 C8 C9 O12 -55.58(12) . .
C7 C8 C9 O12 -160.29(8) 3_666 .
C7 C6 C1 C2 -177.16(10) . .
C7 C6 C5 C4 177.43(11) . .
C6 C1 C2 C3 -0.76(18) . .
C6 C5 C4 C3 0.1(2) . .
C9 C8 C7 C8 -120.45(10) . 3_666
C9 C8 C7 C6 117.57(10) . .
C1 C6 C5 C4 0.06(17) . .
C1 C2 C3 C4 0.95(19) . .
C5 C6 C1 C2 0.25(17) . .
C5 C4 C3 C2 -0.6(2) . .
C13 O12 C9 O10 64.67(12) . .
C13 O12 C9 C8 -56.18(12) . .
C11 O10 C9 O12 74.89(12) . .
C11 O10 C9 C8 -160.06(10) . .
